data_4030732
loop_
_publ_author_name
'Martinez-Lope, M. J.'
'Casais, M. T.'
'Alonso, J. A.'

_publ_section_title
;
 Doping of the RNiO3 perovskites in the Ni Positions: neutron diffraction
 study of the structural evolution of the R (Ni1-xAlx)O3 (R = La, Nd)
 series
;
_journal_name_full
;
European Journal of Solid State and Inorganic Chemistry
;
_journal_page_first 521
_journal_page_last 534
_journal_volume 32
_journal_year 1995
_chemical_formula_sum 'Al0.1 Nd Ni0.9 O3'
_chemical_formula_weight 247.762
_space_group_IT_number 62
_symmetry_cell_setting orthorhombic
_symmetry_Int_Tables_number 62
_symmetry_space_group_name_Hall '-P 2c 2ab'
_symmetry_space_group_name_H-M 'P b n m'
_cell_angle_alpha 90
_cell_angle_beta 90
_cell_angle_gamma 90
_cell_formula_units_Z 4
_cell_length_a 5.3906(6)
_cell_length_b 5.3662(5)
_cell_length_c 7.598(1)
_cell_volume 219.79(4)
_diffrn_ambient_temperature 295
_diffrn_radiation_probe neutron
_diffrn_radiation_wavelength 1.345
_exptl_crystal_density_diffrn 7.487
_pd_proc_ls_prof_R_factor 0.026
_pd_proc_ls_prof_wR_factor 0.035
_refine_ls_R_I_factor 0.037
_cod_data_source_file EJSSIC-1995-32-521-534-3.CIF
_cod_data_source_block 3
_cod_depositor_comments
;
Rietveld refinements, Fullprof software
;
_cod_original_formula_sum 'Al.1 Nd Ni.9 O3'
_cod_database_code 4030732

loop_
_symmetry_equiv_pos_site_id
_symmetry_equiv_pos_as_xyz
1 x,y,z
2 1/2+x,1/2-y,-z
3 1/2-x,1/2+y,1/2-z
4 -x,-y,1/2+z
5 -x,-y,-z
6 1/2-x,1/2+y,z
7 1/2+x,1/2-y,1/2+z
8 x,y,1/2-z

loop_
_atom_site_label
_atom_site_type_symbol
_atom_site_thermal_displace_type
_atom_site_fract_x
_atom_site_fract_y
_atom_site_fract_z
_atom_site_occupancy
_atom_site_U_iso_or_equiv
Nd Nd Uiso 0.996(2) 0.0325(7) 0.25000 1.000 0.0047(8)
Ni Ni Uiso 0.50000 0.00000 0.00000 0.900 0.0058(5)
O1 O Uiso 0.071(2) 0.4941(15) 0.25000 1.000 0.013(3)
O2 O Uiso 0.7186(10) 0.2818(10) 0.0376(8) 1.000 0.0051(13)
Al Al Uiso 0.50000 0.00000 0.00000 0.100 0.0058(5)

loop_
_geom_angle_atom_site_label_1
_geom_angle_atom_site_label_2
_geom_angle_atom_site_label_3
_geom_angle
_geom_angle_site_symmetry_1
_geom_angle_site_symmetry_3
_geom_angle_publ_flag
Ni Nd O2 36.13(17) . . yes
Ni Nd O1 100.6(3) . 1_655 yes
Ni Nd Ni 72.47(12) . 2_555 yes
Ni Nd O2 85.00(16) . 2_555 yes
Ni Nd O1 143.73(12) . 3_645 yes
Ni Nd O2 88.1(3) . 3_645 yes
Ni Nd Ni 113.4(2) . 3_655 yes
Ni Nd Ni 70.7(2) . 4_655 yes
Ni Nd O2 35.75(18) . 6_645 yes
Ni Nd O2 148.7(3) . 7_555 yes
Ni Nd O2 85.3(3) . 8_555 yes
O1 Nd O2 65.2(2) 1_655 . yes
Ni Nd O2 37.95(13) 2_555 . yes
O2 Nd O2 63.68(18) . 2_555 yes
O1 Nd O2 128.6(3) 3_645 . yes
O2 Nd O2 115.7(5) . 3_645 yes
Ni Nd O2 88.17(19) 3_655 . yes
Ni Nd O2 85.3(3) 4_655 . yes
O2 Nd O2 65.8(2) . 6_645 yes
O2 Nd O2 125.2(2) . 7_555 yes
O2 Nd O2 77.6(3) . 8_555 yes
Ni Nd O1 38.01(6) 2_555 1_655 yes
O1 Nd O2 64.00(19) 1_655 2_555 yes
O1 Nd O1 85.8(4) 1_655 3_645 yes
O1 Nd O2 129.1(3) 1_655 3_645 yes
Ni Nd O1 38.01(6) 3_655 1_655 yes
Ni Nd O1 100.6(3) 4_655 1_655 yes
O1 Nd O2 129.1(3) 1_655 6_645 yes
O1 Nd O2 64.00(19) 1_655 7_555 yes
O1 Nd O2 65.2(2) 1_655 8_555 yes
Ni Nd O2 37.79(12) 2_555 2_555 yes
Ni Nd O1 93.6(3) 2_555 3_645 yes
Ni Nd O2 148.9(4) 2_555 3_645 yes
Ni Nd Ni 74.26(8) 2_555 3_655 yes
Ni Nd Ni 113.4(2) 2_555 4_655 yes
Ni Nd O2 92.54(17) 2_555 6_645 yes
Ni Nd O2 101.09(19) 2_555 7_555 yes
Ni Nd O2 88.17(19) 2_555 8_555 yes
O1 Nd O2 65.6(3) 3_645 2_555 yes
O2 Nd O2 166.3(2) 2_555 3_645 yes
Ni Nd O2 101.09(19) 3_655 2_555 yes
Ni Nd O2 148.7(3) 4_655 2_555 yes
O2 Nd O2 82.88(18) 2_555 6_645 yes
O2 Nd O2 109.0(3) 2_555 7_555 yes
O2 Nd O2 125.2(2) 2_555 8_555 yes
O1 Nd O2 115.5(3) 3_645 3_645 yes
Ni Nd O1 93.6(3) 3_655 3_645 yes
Ni Nd O1 143.73(12) 4_655 3_645 yes
O1 Nd O2 115.5(3) 3_645 6_645 yes
O1 Nd O2 65.6(3) 3_645 7_555 yes
O1 Nd O2 128.6(3) 3_645 8_555 yes
Ni Nd O2 92.54(17) 3_655 3_645 yes
Ni Nd O2 35.75(18) 4_655 3_645 yes
O2 Nd O2 84.6(3) 3_645 6_645 yes
O2 Nd O2 82.88(18) 3_645 7_555 yes
O2 Nd O2 65.8(2) 3_645 8_555 yes
Ni Nd Ni 72.47(12) 3_655 4_655 yes
Ni Nd O2 148.9(4) 3_655 6_645 yes
Ni Nd O2 37.79(12) 3_655 7_555 yes
Ni Nd O2 37.95(13) 3_655 8_555 yes
Ni Nd O2 88.1(3) 4_655 6_645 yes
Ni Nd O2 85.00(16) 4_655 7_555 yes
Ni Nd O2 36.13(17) 4_655 8_555 yes
O2 Nd O2 166.3(2) 6_645 7_555 yes
O2 Nd O2 115.7(5) 6_645 8_555 yes
O2 Nd O2 63.68(18) 7_555 8_555 yes
Nd Ni O2 51.57(18) . . yes
Nd Ni Nd 108.20(18) . 2_455 yes
Nd Ni O2 133.68(19) . 2_455 yes
Nd Ni O1 113.9(3) . 2_555 yes
Nd Ni O1 66.1(3) . 3_545 yes
Nd Ni Nd 71.80(18) . 3_645 yes
Nd Ni Nd 180.00 . 4_654 yes
Nd Ni O2 128.43(18) . 5_655 yes
Nd Ni O2 46.33(19) . 6_645 yes
Nd Ni O2 58.1(2) 2_455 . yes
O2 Ni O2 91.5(2) . 2_455 yes
O1 Ni O2 90.7(3) 2_555 . yes
O1 Ni O2 89.3(3) 3_545 . yes
Nd Ni O2 121.9(2) 3_645 . yes
Nd Ni O2 128.43(18) 4_654 . yes
O2 Ni O2 180.00 . 5_655 yes
O2 Ni O2 88.5(2) . 6_645 yes
Nd Ni O2 54.8(3) 2_455 2_455 yes
Nd Ni O1 52.9(2) 2_455 2_555 yes
Nd Ni O1 127.1(2) 2_455 3_545 yes
Nd Ni Nd 180.00 2_455 3_645 yes
Nd Ni Nd 71.80(18) 2_455 4_654 yes
Nd Ni O2 121.9(2) 2_455 5_655 yes
Nd Ni O2 125.2(3) 2_455 6_645 yes
O1 Ni O2 90.0(3) 2_555 2_455 yes
O1 Ni O2 90.0(3) 3_545 2_455 yes
Nd Ni O2 125.2(3) 3_645 2_455 yes
Nd Ni O2 46.33(19) 4_654 2_455 yes
O2 Ni O2 88.5(2) 2_455 5_655 yes
O2 Ni O2 180.00 2_455 6_645 yes
O1 Ni O1 180.00 2_555 3_545 yes
Nd Ni O1 127.1(2) 3_645 2_555 yes
Nd Ni O1 66.1(3) 4_654 2_555 yes
O1 Ni O2 89.3(3) 2_555 5_655 yes
O1 Ni O2 90.0(3) 2_555 6_645 yes
Nd Ni O1 52.9(2) 3_645 3_545 yes
Nd Ni O1 113.9(3) 4_654 3_545 yes
O1 Ni O2 90.7(3) 3_545 5_655 yes
O1 Ni O2 90.0(3) 3_545 6_645 yes
Nd Ni Nd 108.20(18) 3_645 4_654 yes
Nd Ni O2 58.1(2) 3_645 5_655 yes
Nd Ni O2 54.8(3) 3_645 6_645 yes
Nd Ni O2 51.57(18) 4_654 5_655 yes
Nd Ni O2 133.68(19) 4_654 6_645 yes
O2 Ni O2 91.5(2) 5_655 6_645 yes
Nd Al O2 125.2(3) 2_455 6_645 yes
O1 Al O2 90.0(3) 2_555 2_455 yes
O1 Al O2 90.0(3) 3_545 2_455 yes
Nd Al O2 125.2(3) 3_645 2_455 yes
O2 Al O2 88.5(2) 2_455 5_655 yes
O2 Al O2 180.00 2_455 6_645 yes
O1 Al O1 180.00 2_555 3_545 yes
Nd Al O1 127.1(2) 3_645 2_555 yes
O1 Al O2 89.3(3) 2_555 5_655 yes
O1 Al O2 90.0(3) 2_555 6_645 yes
Nd Al O1 52.9(2) 3_645 3_545 yes
O1 Al O2 90.7(3) 3_545 5_655 yes
O1 Al O2 90.0(3) 3_545 6_645 yes
Nd Al O2 58.1(2) 3_645 5_655 yes
Nd Al O2 54.8(3) 3_645 6_645 yes
O2 Al O2 91.5(2) 5_655 6_645 yes
Nd Al O2 121.9(2) 3_645 . yes
O2 Al O2 180.00 . 5_655 yes
O2 Al O2 88.5(2) . 6_645 yes
Nd Al O2 58.1(2) 2_455 . yes
O2 Al O2 91.5(2) . 2_455 yes
O1 Al O2 90.7(3) 2_555 . yes
O1 Al O2 89.3(3) 3_545 . yes
Nd Al O2 121.9(2) 2_455 5_655 yes
Nd Al O1 52.9(2) 2_455 2_555 yes
Nd Al O1 127.1(2) 2_455 3_545 yes
Nd Al O2 54.8(3) 2_455 2_455 yes
Nd Al Nd 180.00 2_455 3_645 yes
Nd O1 Ni 89.1(3) 1_455 3_555 yes
Nd O1 Nd 104.3(4) 1_455 3_655 yes
Nd O1 Ni 89.1(3) 1_455 2_455 yes
Ni O1 Ni 157.1(6) 2_455 3_555 yes
Nd O1 Ni 101.3(3) 3_655 2_455 yes
Nd O1 Ni 101.3(3) 3_655 3_555 yes
Nd O2 Ni 90.3(3) 2_455 2_555 yes
Nd O2 Nd 97.1(3) 2_455 3_655 yes
Nd O2 Ni 97.9(3) 3_655 2_555 yes
Nd O2 Ni 92.3(3) . . yes
Nd O2 Al 92.3(3) . . yes
Nd O2 Nd 164.3(3) . 2_455 yes
Nd O2 Ni 87.2(3) . 2_555 yes
Nd O2 Nd 98.6(3) . 3_655 yes
Nd O2 Ni 84.1(2) 2_455 . yes
Ni O2 Ni 157.8(3) . 2_555 yes
Nd O2 Ni 104.1(3) 3_655 . yes
Nd O2 Al 84.1(2) 2_455 . yes
Nd O2 Al 104.1(3) 3_655 . yes

loop_
_geom_bond_atom_site_label_1
_geom_bond_atom_site_label_2
_geom_bond_distance
_geom_bond_site_symmetry_2
_geom_bond_publ_flag
Nd Ni 3.284(9) . yes
Nd O2 2.575(9) . yes
Nd O1 2.510(9) 1_655 yes
Nd Ni 3.147(3) 2_555 yes
Nd O2 2.685(8) 2_555 yes
Nd O1 2.343(15) 3_645 yes
Nd O2 2.398(8) 3_645 yes
Nd Ni 3.147(3) 3_655 yes
Nd Ni 3.284(9) 4_655 yes
Nd O2 2.398(8) 6_645 yes
Nd O2 2.685(8) 7_555 yes
Nd O2 2.575(9) 8_555 yes
Ni O2 1.938(5) . yes
Ni O2 1.937(5) 2_455 yes
Ni O1 1.938(2) 2_555 yes
Ni O1 1.938(2) 3_545 yes
Ni O2 1.938(5) 5_655 yes
Ni O2 1.937(5) 6_645 yes
Al O2 1.938(5) . yes
Al O2 1.937(5) 2_455 yes
Al O1 1.938(2) 2_555 yes
Al O1 1.938(2) 3_545 yes
Al O2 1.938(5) 5_655 yes
Al O2 1.937(5) 6_645 yes

loop_
_geom_torsion_atom_site_label_1
_geom_torsion_atom_site_label_2
_geom_torsion_atom_site_label_3
_geom_torsion_atom_site_label_4
_geom_torsion
_geom_torsion_site_symmetry_1
_geom_torsion_site_symmetry_3
_geom_torsion_site_symmetry_4
_geom_torsion_publ_flag
O2 Nd Ni O2 -44.7(4) . . 2_455 no
O2 Nd Ni O2 -180.0(3) . . 5_655 no
O2 Nd Ni O2 135.3(4) . . 6_645 no
O2 Nd Ni O2 -50.6(3) 2_555 . . no
O2 Nd Ni O2 141.3(3) 3_645 . . no
O2 Nd Ni O2 -135.3(4) 6_645 . . no
O2 Nd Ni O2 68.4(4) 7_555 . . no
O2 Nd Ni O2 75.5(3) 8_555 . . no
O2 Nd O2 Ni 120.8(3) 2_555 . . no
O2 Nd O2 Ni -43.9(3) 3_645 . . no
O2 Nd O2 Ni 26.8(2) 6_645 . . no
O2 Nd O2 Ni -143.7(4) 7_555 . . no
O2 Nd O2 Ni -99.0(3) 8_555 . . no
O2 Nd O2 Ni -27.0(2) . 6_645 . no
O2 Ni O2 Nd 149.4(3) 2_455 . . no
O2 Ni O2 Nd -30.6(3) 6_645 . . no
O2 Ni O2 Nd 33.4(3) . 6_645 . no
